data_1531581
loop_
_publ_author_name
'Kanaiwa, Y.'
'Wakeshima, M.'
'Hinatsu, Y.'

_publ_section_title
;
 Synthesis, crystal structure and magnetic properties of ordered
 perovskites Sr2 Ln Ta O6 (Ln = lanthanides)
;
_journal_name_full 'Materials Research Bulletin'
_journal_page_first 1825
_journal_page_last 1836
_journal_volume 37
_journal_year 2002
_chemical_formula_sum 'O6 Sr2 Ta Tm'
_chemical_name_systematic 'Sr2 (Tm Ta O6)'
_space_group_IT_number 14
_symmetry_space_group_name_Hall '-P 2yn'
_symmetry_space_group_name_H-M 'P 1 21/n 1'
_cell_angle_alpha 90
_cell_angle_beta 90.129
_cell_angle_gamma 90
_cell_formula_units_Z 2
_cell_length_a 5.7982
_cell_length_b 5.835
_cell_length_c 8.2182
_cell_volume 278.042
_citation_journal_id_ASTM MRBUAC
_cod_data_source_file Kanaiwa_MRBUAC_2002_779.cif
_cod_data_source_block O6Sr2Ta1Tm1
_cod_original_cell_volume 278.0415
_cod_original_sg_symbol_Hall '-P 2ybc (x-z,y,z)'
_cod_original_formula_sum 'O6 Sr2 Ta1 Tm1'
_cod_database_code 1531581

loop_
_symmetry_equiv_pos_as_xyz
x,y,z
-x+1/2,y+1/2,-z+1/2
-x,-y,-z
x-1/2,-y-1/2,z-1/2

loop_
_atom_site_label
_atom_site_type_symbol
_atom_site_fract_x
_atom_site_fract_y
_atom_site_fract_z
_atom_site_occupancy
_atom_site_U_iso_or_equiv
O1 O-2 0.2673 0.298 0.0338 1 0.0
O2 O-2 0.2032 0.7711 0.0332 1 0.0
O3 O-2 -0.0841 0.4861 0.2319 1 0.0
Tm1 Tm+3 0.5 0 0 1 0.0
Sr1 Sr+2 0.0083 0.0296 0.2466 1 0.0
Ta1 Ta+5 0.5 0 0.5 1 0.0
